data_7124225
loop_
_publ_author_name
'Oh, Hana'
'Choi, Suhyuk'
'Kim, Joo Yeon'
'Ahn, Hyun S.'
'Hong, Seungwoo'

_publ_section_title
;
 Stoichiometric and electrocatalytic production of hydrogen peroxide
 driven by a water-soluble copper(II) complex
;
_journal_name_full 'Chemical Communications'
_journal_paper_doi 10.1039/C9CC06956A
_journal_year 2019
_chemical_formula_moiety 'C16 H23 Cl Cu N3 O7, Cl O4'
_chemical_formula_sum 'C16 H23 Cl2 Cu N3 O11'
_chemical_formula_weight 567.81
_space_group_crystal_system monoclinic
_space_group_IT_number 14
_space_group_name_Hall '-P 2ybc'
_space_group_name_H-M_alt 'P 1 21/c 1'
_symmetry_space_group_name_Hall '-P 2ybc'
_symmetry_space_group_name_H-M 'P 1 21/c 1'
_atom_sites_solution_hydrogens mixed
_audit_creation_method SHELXL-2016/6
_audit_update_record
;
2019-06-17 deposited with the CCDC.    2019-09-23 downloaded from the CCDC.
;
_cell_angle_alpha 90
_cell_angle_beta 100.347(3)
_cell_angle_gamma 90
_cell_formula_units_Z 4
_cell_length_a 9.349(3)
_cell_length_b 11.095(3)
_cell_length_c 21.794(6)
_cell_measurement_reflns_used 19706
_cell_measurement_temperature 120(2)
_cell_measurement_theta_max 25.068
_cell_measurement_theta_min 1.900
_cell_volume 2223.9(11)
_computing_cell_refinement 'Bruker SMART'
_computing_data_collection 'Bruker SMART'
_computing_data_reduction 'Bruker SAINT'
_computing_molecular_graphics 'Bruker SHELXTL'
_computing_publication_material 'Bruker SHELXTL'
_computing_structure_refinement 'SHELXL-2016/6 (Sheldrick, 2016)'
_computing_structure_solution 'SHELXT 2014/4 (Sheldrick, 2014)'
_diffrn_ambient_temperature 120(2)
_diffrn_measured_fraction_theta_full 0.993
_diffrn_measured_fraction_theta_max 0.993
_diffrn_measurement_device_type 'CCD area detector'
_diffrn_measurement_method 'phi and omega scans'
_diffrn_radiation_type MoK\a
_diffrn_radiation_wavelength 0.71073
_diffrn_reflns_av_R_equivalents 0.0672
_diffrn_reflns_av_unetI/netI 0.0519
_diffrn_reflns_Laue_measured_fraction_full 0.993
_diffrn_reflns_Laue_measured_fraction_max 0.993
_diffrn_reflns_limit_h_max 11
_diffrn_reflns_limit_h_min -11
_diffrn_reflns_limit_k_max 13
_diffrn_reflns_limit_k_min -13
_diffrn_reflns_limit_l_max 25
_diffrn_reflns_limit_l_min -25
_diffrn_reflns_number 19706
_diffrn_reflns_point_group_measured_fraction_full 0.993
_diffrn_reflns_point_group_measured_fraction_max 0.993
_diffrn_reflns_theta_full 25.068
_diffrn_reflns_theta_max 25.068
_diffrn_reflns_theta_min 1.900
_diffrn_source 'fine-focus sealed tube'
_exptl_absorpt_coefficient_mu 1.286
_exptl_absorpt_correction_type multi-scan
_exptl_absorpt_process_details SADABS
_exptl_crystal_colour blue
_exptl_crystal_density_diffrn 1.696
_exptl_crystal_density_meas ?
_exptl_crystal_density_method 'not measured'
_exptl_crystal_description platy
_exptl_crystal_F_000 1164
_exptl_crystal_size_max 0.300
_exptl_crystal_size_mid 0.200
_exptl_crystal_size_min 0.100
_exptl_transmission_factor_max 0.745
_exptl_transmission_factor_min 0.468
_refine_diff_density_max 1.610
_refine_diff_density_min -0.982
_refine_diff_density_rms 0.143
_refine_ls_extinction_method none
_refine_ls_goodness_of_fit_ref 1.069
_refine_ls_hydrogen_treatment mixed
_refine_ls_matrix_type full
_refine_ls_number_parameters 307
_refine_ls_number_reflns 3919
_refine_ls_number_restraints 2
_refine_ls_restrained_S_all 1.070
_refine_ls_R_factor_all 0.0709
_refine_ls_R_factor_gt 0.0542
_refine_ls_shift/su_max 0.008
_refine_ls_shift/su_mean 0.000
_refine_ls_structure_factor_coef Fsqd
_refine_ls_weighting_details 'w=1/[\s^2^(Fo^2^)+(0.0993P)^2^+0.3727P] where P=(Fo^2^+2Fc^2^)/3'
_refine_ls_weighting_scheme calc
_refine_ls_wR_factor_gt 0.1401
_refine_ls_wR_factor_ref 0.1533
_reflns_Friedel_coverage 0.000
_reflns_number_gt 3079
_reflns_number_total 3919
_reflns_threshold_expression 'I > 2\s(I)'
_cod_data_source_file c9cc06956a2.cif
_cod_data_source_block pre4
_cod_depositor_comments
;
The following automatic conversions were performed:

'_exptl_crystal_density_meas' value 'not measured' was changed to '?'
- the value is perceived as not measured.

Automatic conversion script
Id: cif_fix_values 4973 2017-02-22 13:04:09Z antanas 
;
_cod_original_cell_volume 2224.0(10)
_cod_database_code 7124225
_shelx_shelxl_version_number 2016/6
_shelx_space_group_comment
;
The symmetry employed for this shelxl refinement is uniquely defined
by the following loop, which should always be used as a source of
symmetry information in preference to the above space-group names.
They are only intended as comments.
;
_shelx_estimated_absorpt_t_min 0.699
_shelx_estimated_absorpt_t_max 0.882

loop_
_space_group_symop_operation_xyz
'x, y, z'
'x, -y+1/2, z+1/2'
'-x, -y, -z'
'-x, y-1/2, -z-1/2'

loop_
_atom_site_label
_atom_site_type_symbol
_atom_site_fract_x
_atom_site_fract_y
_atom_site_fract_z
_atom_site_U_iso_or_equiv
_atom_site_adp_type
_atom_site_occupancy
_atom_site_site_symmetry_order
_atom_site_calc_flag
_atom_site_refinement_flags_posn
_atom_site_refinement_flags_adp
Cu1 Cu 0.83882(5) 0.78156(4) 0.59721(2) 0.0193(2) Uani 1 1 d . .
Cl1 Cl 1.00670(11) 1.08797(8) 0.61275(5) 0.0217(3) Uani 1 1 d . .
Cl2 Cl 0.55999(12) 0.84930(11) 0.84928(5) 0.0361(3) Uani 1 1 d . .
N1 N 1.0327(4) 0.7476(3) 0.64686(16) 0.0231(8) Uani 1 1 d . .
N2 N 0.7810(4) 0.8000(3) 0.68169(15) 0.0190(7) Uani 1 1 d . .
N3 N 0.6360(4) 0.8334(3) 0.56638(15) 0.0218(8) Uani 1 1 d . .
O1 O 0.8999(4) 0.7470(3) 0.51767(15) 0.0276(7) Uani 1 1 d . .
O2 O 0.7744(3) 0.5758(2) 0.61305(12) 0.0239(7) Uani 1 1 d . .
O3 O 0.8072(4) 0.5289(3) 0.48182(14) 0.0335(7) Uani 1 1 d D .
O4 O 0.8906(4) 1.0029(3) 0.59336(16) 0.0430(9) Uani 1 1 d . .
O5 O 1.1098(4) 1.0783(3) 0.57174(16) 0.0434(9) Uani 1 1 d . .
O6 O 0.9491(4) 1.2066(3) 0.60875(17) 0.0424(9) Uani 1 1 d . .
O7 O 1.0757(4) 1.0618(3) 0.67537(14) 0.0425(9) Uani 1 1 d . .
O8 O 0.4921(4) 0.9021(3) 0.79108(15) 0.0426(9) Uani 1 1 d . .
O9 O 0.4983(6) 0.7353(4) 0.8576(2) 0.0855(17) Uani 1 1 d . .
O10 O 0.5436(4) 0.9295(4) 0.89969(15) 0.0481(9) Uani 1 1 d . .
O11 O 0.7125(4) 0.8352(4) 0.8492(2) 0.0712(13) Uani 1 1 d . .
C1 C 1.1442(5) 0.6953(4) 0.6252(2) 0.0302(10) Uani 1 1 d . .
H1 H 1.135298 0.681152 0.581699 0.036 Uiso 1 1 calc R U
C2 C 1.2716(5) 0.6617(4) 0.6648(2) 0.0323(11) Uani 1 1 d . .
H2 H 1.349037 0.624938 0.648761 0.039 Uiso 1 1 calc R U
C3 C 1.2829(5) 0.6829(4) 0.7279(2) 0.0321(11) Uani 1 1 d . .
H3A H 1.368984 0.661027 0.755849 0.038 Uiso 1 1 calc R U
C4 C 1.1689(5) 0.7360(4) 0.7503(2) 0.0289(10) Uani 1 1 d . .
H4 H 1.175700 0.750849 0.793625 0.035 Uiso 1 1 calc R U
C5 C 1.0448(5) 0.7673(4) 0.70868(19) 0.0234(9) Uani 1 1 d . .
C6 C 0.9145(5) 0.8289(4) 0.72743(19) 0.0240(9) Uani 1 1 d . .
H6A H 0.903024 0.801333 0.769479 0.029 Uiso 1 1 calc R U
H6B H 0.929949 0.917188 0.729054 0.029 Uiso 1 1 calc R U
C7 C 0.6698(5) 0.8995(4) 0.6734(2) 0.0253(9) Uani 1 1 d . .
H7A H 0.719000 0.978837 0.675511 0.030 Uiso 1 1 calc R U
H7B H 0.611610 0.895902 0.707106 0.030 Uiso 1 1 calc R U
C8 C 0.5723(5) 0.8843(3) 0.61094(19) 0.0227(9) Uani 1 1 d . .
C9 C 0.4280(5) 0.9216(4) 0.5988(2) 0.0288(10) Uani 1 1 d . .
H9 H 0.384836 0.957928 0.630435 0.035 Uiso 1 1 calc R U
C10 C 0.3478(5) 0.9043(4) 0.5386(2) 0.0327(11) Uani 1 1 d . .
H10 H 0.248840 0.928498 0.528986 0.039 Uiso 1 1 calc R U
C11 C 0.4136(5) 0.8518(4) 0.4934(2) 0.0281(10) Uani 1 1 d . .
H11 H 0.360612 0.839600 0.452425 0.034 Uiso 1 1 calc R U
C12 C 0.5579(4) 0.8170(4) 0.5086(2) 0.0236(9) Uani 1 1 d . .
H12 H 0.603177 0.780754 0.477514 0.028 Uiso 1 1 calc R U
C13 C 0.7107(5) 0.6851(4) 0.6979(2) 0.0239(9) Uani 1 1 d . .
H13A H 0.608036 0.683908 0.676398 0.029 Uiso 1 1 calc R U
H13B H 0.711581 0.683234 0.743385 0.029 Uiso 1 1 calc R U
C14 C 0.7870(5) 0.5740(4) 0.67963(19) 0.0240(9) Uani 1 1 d . .
H14A H 0.890609 0.574650 0.699856 0.029 Uiso 1 1 calc R U
H14B H 0.741016 0.500325 0.692893 0.029 Uiso 1 1 calc R U
C15 C 0.8294(5) 0.4673(4) 0.5903(2) 0.0337(11) Uani 1 1 d . .
H15A H 0.809411 0.398313 0.616281 0.040 Uiso 1 1 calc R U
H15B H 0.935973 0.473905 0.593211 0.040 Uiso 1 1 calc R U
C16 C 0.7594(6) 0.4458(4) 0.5240(2) 0.0364(11) Uani 1 1 d D .
H16A H 0.781595 0.362758 0.512046 0.044 Uiso 1 1 calc R U
H16B H 0.652571 0.452634 0.520304 0.044 Uiso 1 1 calc R U
H1A H 0.897(6) 0.796(5) 0.493(3) 0.044 Uiso 1 1 d . U
H1B H 0.876(6) 0.681(5) 0.504(2) 0.044 Uiso 1 1 d . U
H3 H 0.733(4) 0.562(4) 0.4513(17) 0.044 Uiso 1 1 d D U

loop_
_atom_site_aniso_label
_atom_site_aniso_U_11
_atom_site_aniso_U_22
_atom_site_aniso_U_33
_atom_site_aniso_U_23
_atom_site_aniso_U_13
_atom_site_aniso_U_12
Cu1 0.0150(3) 0.0300(3) 0.0114(3) 0.00034(18) -0.0020(2) -0.00147(19)
Cl1 0.0221(5) 0.0260(5) 0.0157(5) 0.0007(4) 0.0000(4) -0.0011(4)
Cl2 0.0272(6) 0.0545(7) 0.0228(6) 0.0001(5) -0.0060(5) -0.0014(5)
N1 0.0199(19) 0.0310(18) 0.0168(19) -0.0002(15) -0.0008(15) -0.0065(14)
N2 0.0166(18) 0.0256(17) 0.0132(18) -0.0013(13) -0.0014(14) -0.0029(13)
N3 0.0194(18) 0.0262(17) 0.0172(19) 0.0025(14) -0.0036(15) -0.0031(14)
O1 0.0291(18) 0.0373(18) 0.0167(17) 0.0009(13) 0.0049(14) -0.0043(15)
O2 0.0263(17) 0.0269(14) 0.0166(16) 0.0002(12) -0.0011(13) -0.0011(12)
O3 0.0352(19) 0.0409(18) 0.0198(17) 0.0002(13) -0.0077(14) 0.0021(15)
O4 0.0354(19) 0.0404(19) 0.044(2) 0.0105(15) -0.0163(16) -0.0162(15)
O5 0.042(2) 0.057(2) 0.037(2) 0.0130(16) 0.0193(17) 0.0202(17)
O6 0.053(2) 0.0321(17) 0.045(2) -0.0010(15) 0.0173(19) 0.0076(15)
O7 0.057(2) 0.0485(19) 0.0154(17) 0.0059(14) -0.0115(16) -0.0141(17)
O8 0.035(2) 0.072(2) 0.0199(18) 0.0071(16) 0.0007(15) 0.0047(17)
O9 0.125(5) 0.084(3) 0.030(2) 0.018(2) -0.031(3) -0.052(3)
O10 0.032(2) 0.086(3) 0.0247(19) -0.0074(18) 0.0009(16) 0.0047(18)
O11 0.032(2) 0.115(4) 0.060(3) -0.025(3) -0.011(2) 0.031(2)
C1 0.023(2) 0.043(2) 0.024(3) -0.001(2) 0.002(2) -0.0037(19)
C2 0.014(2) 0.044(3) 0.035(3) -0.002(2) -0.004(2) -0.0014(19)
C3 0.020(2) 0.040(2) 0.030(3) 0.003(2) -0.012(2) -0.0062(19)
C4 0.027(3) 0.038(2) 0.017(2) -0.0005(18) -0.0076(19) -0.0081(19)
C5 0.025(2) 0.027(2) 0.017(2) 0.0004(16) -0.0011(18) -0.0088(17)
C6 0.023(2) 0.031(2) 0.014(2) 0.0004(17) -0.0038(18) -0.0069(18)
C7 0.024(2) 0.031(2) 0.020(2) -0.0003(17) 0.0030(19) 0.0073(18)
C8 0.025(2) 0.024(2) 0.018(2) 0.0036(16) 0.0005(19) 0.0002(17)
C9 0.027(3) 0.030(2) 0.030(3) -0.0007(19) 0.005(2) 0.0072(18)
C10 0.020(2) 0.034(2) 0.041(3) 0.007(2) -0.004(2) 0.0045(18)
C11 0.022(2) 0.028(2) 0.031(3) 0.0008(19) -0.003(2) -0.0019(18)
C12 0.020(2) 0.028(2) 0.021(2) 0.0012(17) -0.0003(18) -0.0017(17)
C13 0.022(2) 0.031(2) 0.018(2) 0.0032(17) 0.0031(18) -0.0040(18)
C14 0.025(2) 0.028(2) 0.019(2) 0.0054(17) 0.0012(18) -0.0026(17)
C15 0.047(3) 0.027(2) 0.025(3) 0.0025(18) 0.004(2) 0.005(2)
C16 0.044(3) 0.035(2) 0.031(3) -0.006(2) 0.008(2) -0.010(2)

loop_
_atom_type_symbol
_atom_type_description
_atom_type_scat_dispersion_real
_atom_type_scat_dispersion_imag
_atom_type_scat_source
C C 0.0033 0.0016 'International Tables Vol C Tables 4.2.6.8 and 6.1.1.4'
H H 0.0000 0.0000 'International Tables Vol C Tables 4.2.6.8 and 6.1.1.4'
N N 0.0061 0.0033 'International Tables Vol C Tables 4.2.6.8 and 6.1.1.4'
O O 0.0106 0.0060 'International Tables Vol C Tables 4.2.6.8 and 6.1.1.4'
Cl Cl 0.1484 0.1585 'International Tables Vol C Tables 4.2.6.8 and 6.1.1.4'
Cu Cu 0.3201 1.2651 'International Tables Vol C Tables 4.2.6.8 and 6.1.1.4'

loop_
_geom_angle_atom_site_label_1
_geom_angle_atom_site_label_2
_geom_angle_atom_site_label_3
_geom_angle
O1 Cu1 N1 93.60(14)
O1 Cu1 N3 99.81(14)
N1 Cu1 N3 166.16(14)
O1 Cu1 N2 174.28(14)
N1 Cu1 N2 83.64(14)
N3 Cu1 N2 83.29(14)
O1 Cu1 O2 93.54(12)
N1 Cu1 O2 88.24(12)
N3 Cu1 O2 94.30(12)
N2 Cu1 O2 81.39(11)
O6 Cl1 O7 110.4(2)
O6 Cl1 O5 108.8(2)
O7 Cl1 O5 110.0(2)
O6 Cl1 O4 109.4(2)
O7 Cl1 O4 109.4(2)
O5 Cl1 O4 108.9(2)
O9 Cl2 O11 109.3(3)
O9 Cl2 O8 110.6(2)
O11 Cl2 O8 109.0(2)
O9 Cl2 O10 110.6(3)
O11 Cl2 O10 108.0(2)
O8 Cl2 O10 109.3(2)
C5 N1 C1 119.2(4)
C5 N1 Cu1 114.9(3)
C1 N1 Cu1 125.5(3)
C6 N2 C7 113.6(3)
C6 N2 C13 112.0(3)
C7 N2 C13 109.2(3)
C6 N2 Cu1 107.7(2)
C7 N2 Cu1 104.9(2)
C13 N2 Cu1 109.1(2)
C12 N3 C8 119.5(4)
C12 N3 Cu1 127.0(3)
C8 N3 Cu1 113.4(3)
C15 O2 C14 111.6(3)
C15 O2 Cu1 129.4(2)
C14 O2 Cu1 100.5(2)
N1 C1 C2 121.9(4)
C3 C2 C1 118.4(4)
C2 C3 C4 119.9(4)
C3 C4 C5 119.0(4)
N1 C5 C4 121.6(4)
N1 C5 C6 114.5(4)
C4 C5 C6 123.9(4)
N2 C6 C5 109.9(3)
N2 C7 C8 108.6(3)
N3 C8 C9 121.7(4)
N3 C8 C7 115.1(4)
C9 C8 C7 123.3(4)
C8 C9 C10 118.4(4)
C11 C10 C9 119.5(4)
C10 C11 C12 119.1(4)
N3 C12 C11 121.7(4)
N2 C13 C14 112.5(3)
O2 C14 C13 107.3(3)
O2 C15 C16 110.3(4)
O3 C16 C15 112.7(4)

loop_
_geom_bond_atom_site_label_1
_geom_bond_atom_site_label_2
_geom_bond_distance
Cu1 O1 1.958(3)
Cu1 N1 1.973(4)
Cu1 N3 1.980(3)
Cu1 N2 2.020(3)
Cu1 O2 2.402(3)
Cl1 O6 1.419(3)
Cl1 O7 1.431(3)
Cl1 O5 1.431(3)
Cl1 O4 1.443(3)
Cl2 O9 1.415(4)
Cl2 O11 1.434(4)
Cl2 O8 1.437(3)
Cl2 O10 1.443(4)
N1 C5 1.350(5)
N1 C1 1.350(6)
N2 C6 1.486(5)
N2 C7 1.505(5)
N2 C13 1.506(5)
N3 C12 1.350(5)
N3 C8 1.351(5)
O2 C15 1.433(5)
O2 C14 1.435(5)
O3 C16 1.429(5)
C1 C2 1.391(6)
C2 C3 1.380(6)
C3 C4 1.382(7)
C4 C5 1.382(6)
C5 C6 1.515(6)
C7 C8 1.506(6)
C8 C9 1.390(6)
C9 C10 1.402(6)
C10 C11 1.380(6)
C11 C12 1.385(6)
C13 C14 1.513(6)
C15 C16 1.494(6)

loop_
_geom_hbond_atom_site_label_D
_geom_hbond_atom_site_label_H
_geom_hbond_atom_site_label_A
_geom_hbond_distance_DH
_geom_hbond_distance_HA
_geom_hbond_distance_DA
_geom_hbond_angle_DHA
_geom_hbond_site_symmetry_A
O1 H1B O3 0.81(6) 1.84(6) 2.642(5) 171(5) .
O1 H1A O5 0.76(5) 1.97(6) 2.739(5) 179(6) 3_776
O3 H3 O10 0.944(19) 1.92(3) 2.812(4) 156(4) 2_564
O3 H3 O11 0.944(19) 2.47(3) 3.239(5) 138(3) 2_564

loop_
_geom_torsion_atom_site_label_1
_geom_torsion_atom_site_label_2
_geom_torsion_atom_site_label_3
_geom_torsion_atom_site_label_4
_geom_torsion
C5 N1 C1 C2 -0.3(6)
Cu1 N1 C1 C2 -172.3(3)
N1 C1 C2 C3 0.0(7)
C1 C2 C3 C4 0.2(7)
C2 C3 C4 C5 -0.1(7)
C1 N1 C5 C4 0.4(6)
Cu1 N1 C5 C4 173.2(3)
C1 N1 C5 C6 178.7(3)
Cu1 N1 C5 C6 -8.5(4)
C3 C4 C5 N1 -0.2(6)
C3 C4 C5 C6 -178.4(4)
C7 N2 C6 C5 -148.4(3)
C13 N2 C6 C5 87.4(4)
Cu1 N2 C6 C5 -32.6(4)
N1 C5 C6 N2 27.9(5)
C4 C5 C6 N2 -153.9(4)
C6 N2 C7 C8 157.5(3)
C13 N2 C7 C8 -76.7(4)
Cu1 N2 C7 C8 40.1(4)
C12 N3 C8 C9 -0.5(6)
Cu1 N3 C8 C9 -177.2(3)
C12 N3 C8 C7 -179.3(4)
Cu1 N3 C8 C7 4.0(4)
N2 C7 C8 N3 -30.4(5)
N2 C7 C8 C9 150.8(4)
N3 C8 C9 C10 0.5(6)
C7 C8 C9 C10 179.2(4)
C8 C9 C10 C11 -0.3(6)
C9 C10 C11 C12 0.1(6)
C8 N3 C12 C11 0.3(6)
Cu1 N3 C12 C11 176.5(3)
C10 C11 C12 N3 -0.1(6)
C6 N2 C13 C14 -78.6(4)
C7 N2 C13 C14 154.7(3)
Cu1 N2 C13 C14 40.5(4)
C15 O2 C14 C13 -173.6(3)
Cu1 O2 C14 C13 46.3(3)
N2 C13 C14 O2 -62.8(4)
C14 O2 C15 C16 154.9(4)
Cu1 O2 C15 C16 -79.7(4)
O2 C15 C16 O3 71.2(5)
